data_2017481
loop_
_publ_author_name
'Rotondo, Archimede'
'Bruno, Giuseppe'
'Nicol\'o, Francesco'
'Tresoldi, Giuseppe'
'Di Pietro, Santo'

_publ_section_title
;
 Dithioether ligands containing a 2,6-disubstituted pyridine linker
 with two thioether-heterocycle arms
;
_journal_coeditor_code KU3018
_journal_issue 1
_journal_name_full 'Acta Crystallographica Section C'
_journal_page_first o15
_journal_page_last o19
_journal_paper_doi 10.1107/S0108270109051543
_journal_volume 66
_journal_year 2010
_chemical_formula_iupac 'C19 H19 N3 S2'
_chemical_formula_moiety 'C19 H19 N3 S2'
_chemical_formula_sum 'C19 H19 N3 S2'
_chemical_formula_weight 353.49
_chemical_name_systematic
;
2,6-bis(6-methyl-2-pyridylthiomethyl)pyridine
;
_space_group_IT_number 2
_symmetry_cell_setting triclinic
_symmetry_space_group_name_Hall '-P 1'
_symmetry_space_group_name_H-M 'P -1'
_atom_sites_solution_hydrogens geom
_atom_sites_solution_primary direct
_atom_sites_solution_secondary difmap
_audit_creation_method 'WinGX routine CIF_UPDATE'
_cell_angle_alpha 69.829(2)
_cell_angle_beta 75.053(2)
_cell_angle_gamma 80.807(2)
_cell_formula_units_Z 2
_cell_length_a 7.9460(10)
_cell_length_b 9.8420(10)
_cell_length_c 12.5030(10)
_cell_measurement_reflns_used 9973
_cell_measurement_temperature 296(2)
_cell_measurement_theta_max 27.53
_cell_measurement_theta_min 2.21
_cell_volume 884.06(16)
_computing_cell_refinement 'SAINT (Bruker, 2007)'
_computing_data_collection 'APEX2 (Bruker, 2007)'
_computing_data_reduction 'SAINT (Bruker, 2007)'
_computing_molecular_graphics
;
XP (Bruker, 2007), ORTEP-3 for Windows (Farrugia, 1997) and
Mercury
(Macrae <i>et al.</i>,  2006)
;
_computing_publication_material
;
WinGX (Farrugia, 1999), PARST (Nardelli, 1995), enCIFer (Allen
<i>et al.</i>,  2004)
and PLATON (Spek, 2009)
;
_computing_structure_refinement 'SHELXL97 (Sheldrick, 2008)'
_computing_structure_solution 'SHELXS97 (Sheldrick, 2008)'
_diffrn_ambient_temperature 296(2)
_diffrn_detector_area_resol_mean 9
_diffrn_measured_fraction_theta_full 0.998
_diffrn_measured_fraction_theta_max 0.998
_diffrn_measurement_device_type 'Bruker APEXII CCD'
_diffrn_measurement_method '\f and \w scans'
_diffrn_radiation_monochromator graphite
_diffrn_radiation_source 'sealed tube'
_diffrn_radiation_type MoK\a
_diffrn_radiation_wavelength 0.71073
_diffrn_reflns_av_R_equivalents 0.0196
_diffrn_reflns_limit_h_max 9
_diffrn_reflns_limit_h_min -9
_diffrn_reflns_limit_k_max 11
_diffrn_reflns_limit_k_min -11
_diffrn_reflns_limit_l_max 15
_diffrn_reflns_limit_l_min -15
_diffrn_reflns_number 25682
_diffrn_reflns_theta_full 25.68
_diffrn_reflns_theta_max 25.68
_diffrn_reflns_theta_min 3.11
_diffrn_standards_decay_% 0
_diffrn_standards_interval_count 0
_diffrn_standards_interval_time 0
_diffrn_standards_number 0
_exptl_absorpt_coefficient_mu 0.306
_exptl_absorpt_correction_T_max 1
_exptl_absorpt_correction_T_min 0.934
_exptl_absorpt_correction_type multi-scan
_exptl_absorpt_process_details '(SADABS; Bruker, 2007)'
_exptl_crystal_colour colourless
_exptl_crystal_density_diffrn 1.328
_exptl_crystal_density_method 'not measured'
_exptl_crystal_description irregular
_exptl_crystal_F_000 372
_exptl_crystal_size_max 0.36
_exptl_crystal_size_mid 0.28
_exptl_crystal_size_min 0.16
_refine_diff_density_max 0.212
_refine_diff_density_min -0.3
_refine_ls_extinction_method none
_refine_ls_goodness_of_fit_ref 1.049
_refine_ls_hydrogen_treatment constr
_refine_ls_matrix_type full
_refine_ls_number_parameters 219
_refine_ls_number_reflns 3351
_refine_ls_number_restraints 0
_refine_ls_restrained_S_all 1.049
_refine_ls_R_factor_all 0.034
_refine_ls_R_factor_gt 0.0319
_refine_ls_shift/su_max 0.028
_refine_ls_shift/su_mean 0
_refine_ls_structure_factor_coef Fsqd
_refine_ls_weighting_details 'calc w = 1/[\s^2^(Fo^2^)+(0.0473P)^2^+0.2366P] where P=(Fo^2^+2Fc^2^)/3'
_refine_ls_weighting_scheme calc
_refine_ls_wR_factor_ref 0.0892
_reflns_number_gt 3133
_reflns_number_total 3351
_reflns_threshold_expression I>2\s(I)
_cod_data_source_file ku3018.cif
_cod_data_source_block II
_cod_original_sg_symbol_H-M P-1
_cod_database_code 2017481
_cod_database_fobs_code 2017481

loop_
_symmetry_equiv_pos_as_xyz
'x, y, z'
'-x, -y, -z'

loop_
_atom_site_type_symbol
_atom_site_label
_atom_site_fract_x
_atom_site_fract_y
_atom_site_fract_z
_atom_site_U_iso_or_equiv
_atom_site_adp_type
_atom_site_calc_flag
_atom_site_refinement_flags
_atom_site_occupancy
_atom_site_disorder_assembly
_atom_site_disorder_group
N N1 0.15192(15) 0.73317(13) 0.34857(10) 0.0453(3) Uani d . 1 . .
C C2 0.18078(18) 0.76129(16) 0.43887(12) 0.0443(3) Uani d . 1 . .
C C3 0.1820(2) 0.90043(19) 0.44210(16) 0.0610(4) Uani d . 1 . .
H H3 0.202 0.9156 0.507 0.073 Uiso calc R 1 . .
C C4 0.1527(3) 1.0150(2) 0.34676(18) 0.0715(5) Uani d . 1 . .
H H4 0.1524 1.1099 0.346 0.086 Uiso calc R 1 . .
C C5 0.1240(2) 0.98853(19) 0.25281(16) 0.0635(5) Uani d . 1 . .
H H5 0.1051 1.0653 0.1873 0.076 Uiso calc R 1 . .
C C6 0.12338(19) 0.84690(18) 0.25572(13) 0.0509(4) Uani d . 1 . .
C C7 0.0880(2) 0.8118(2) 0.15658(15) 0.0675(5) Uani d . 1 . .
H H7A 0.0523 0.7147 0.1839 0.101 Uiso calc PR 0.5 . .
H H7B 0.1922 0.8193 0.0961 0.101 Uiso calc PR 0.5 . .
H H7C -0.0033 0.8789 0.1262 0.101 Uiso calc PR 0.5 . .
H H7D 0.1085 0.8939 0.0869 0.101 Uiso calc PR 0.5 . .
H H7E -0.0314 0.7893 0.1747 0.101 Uiso calc PR 0.5 . .
H H7F 0.1641 0.7297 0.1446 0.101 Uiso calc PR 0.5 . .
S S8 0.21766(6) 0.61694(4) 0.56417(3) 0.05140(13) Uani d . 1 . .
C C9 0.2615(2) 0.46735(16) 0.50711(12) 0.0474(3) Uani d . 1 . .
H H9A 0.1586 0.4555 0.4841 0.057 Uiso calc R 1 . .
H H9B 0.3559 0.4884 0.4382 0.057 Uiso calc R 1 . .
C C10 0.31068(17) 0.32936(15) 0.59557(11) 0.0395(3) Uani d . 1 . .
N N11 0.35095(15) 0.33797(12) 0.68983(9) 0.0400(3) Uani d . 1 . .
C C12 0.39592(17) 0.21472(15) 0.76910(11) 0.0387(3) Uani d . 1 . .
C C13 0.4027(2) 0.08040(16) 0.75665(13) 0.0495(3) Uani d . 1 . .
H H13 0.433 -0.0034 0.8136 0.059 Uiso calc R 1 . .
C C14 0.3632(3) 0.07289(18) 0.65737(15) 0.0592(4) Uani d . 1 . .
H H14 0.369 -0.0164 0.6459 0.071 Uiso calc R 1 . .
C C15 0.3154(2) 0.19789(17) 0.57619(13) 0.0520(4) Uani d . 1 . .
H H15 0.2868 0.1948 0.5095 0.062 Uiso calc R 1 . .
C C16 0.44125(19) 0.23169(16) 0.87307(12) 0.0438(3) Uani d . 1 . .
H H16A 0.5303 0.3 0.8472 0.053 Uiso calc R 1 . .
H H16B 0.4871 0.139 0.9197 0.053 Uiso calc R 1 . .
S S17 0.24729(5) 0.29707(5) 0.95997(3) 0.04965(13) Uani d . 1 . .
C C18 0.33537(18) 0.33080(15) 1.06356(11) 0.0394(3) Uani d . 1 . .
N N19 0.50405(15) 0.29498(12) 1.06317(10) 0.0403(3) Uani d . 1 . .
C C20 0.56814(19) 0.32481(15) 1.14166(12) 0.0419(3) Uani d . 1 . .
C C21 0.4649(2) 0.38725(17) 1.22219(13) 0.0496(4) Uani d . 1 . .
H H21 0.5124 0.4054 1.2761 0.06 Uiso calc R 1 . .
C C22 0.2897(2) 0.42230(18) 1.22144(13) 0.0522(4) Uani d . 1 . .
H H22 0.2179 0.4644 1.275 0.063 Uiso calc R 1 . .
C C23 0.2223(2) 0.39458(17) 1.14103(12) 0.0478(3) Uani d . 1 . .
H H23 0.1049 0.4177 1.1385 0.057 Uiso calc R 1 . .
C C24 0.7600(2) 0.2881(2) 1.13566(15) 0.0562(4) Uani d . 1 . .
H H24A 0.8102 0.2492 1.0727 0.084 Uiso calc PR 0.5 . .
H H24B 0.7778 0.2173 1.2079 0.084 Uiso calc PR 0.5 . .
H H24C 0.8151 0.3742 1.1225 0.084 Uiso calc PR 0.5 . .
H H24D 0.7918 0.3112 1.1961 0.084 Uiso calc PR 0.5 . .
H H24E 0.8242 0.3432 1.0608 0.084 Uiso calc PR 0.5 . .
H H24F 0.7869 0.1863 1.1462 0.084 Uiso calc PR 0.5 . .

loop_
_atom_site_aniso_label
_atom_site_aniso_U_11
_atom_site_aniso_U_22
_atom_site_aniso_U_33
_atom_site_aniso_U_12
_atom_site_aniso_U_13
_atom_site_aniso_U_23
N1 0.0418(6) 0.0519(7) 0.0407(6) 0.0013(5) -0.0131(5) -0.0120(5)
C2 0.0414(7) 0.0490(8) 0.0405(7) 0.0001(6) -0.0089(6) -0.0133(6)
C3 0.0747(11) 0.0545(9) 0.0573(10) -0.0019(8) -0.0169(8) -0.0216(8)
C4 0.0861(14) 0.0479(9) 0.0752(12) -0.0027(9) -0.0190(10) -0.0132(9)
C5 0.0585(10) 0.0554(10) 0.0592(10) 0.0021(8) -0.0142(8) 0.0017(8)
C6 0.0365(7) 0.0644(10) 0.0439(8) 0.0031(7) -0.0111(6) -0.0089(7)
C7 0.0594(10) 0.0913(14) 0.0498(9) 0.0050(9) -0.0260(8) -0.0145(9)
S8 0.0700(3) 0.0508(2) 0.0360(2) 0.00278(18) -0.01756(17) -0.01596(16)
C9 0.0588(9) 0.0513(8) 0.0365(7) -0.0001(7) -0.0180(6) -0.0158(6)
C10 0.0390(7) 0.0474(8) 0.0342(6) -0.0051(6) -0.0089(5) -0.0141(6)
N11 0.0447(6) 0.0430(6) 0.0351(6) -0.0042(5) -0.0127(5) -0.0126(5)
C12 0.0375(7) 0.0440(7) 0.0354(7) -0.0042(5) -0.0098(5) -0.0118(5)
C13 0.0610(9) 0.0417(8) 0.0471(8) -0.0031(7) -0.0179(7) -0.0115(6)
C14 0.0833(12) 0.0458(9) 0.0590(10) -0.0072(8) -0.0233(9) -0.0230(7)
C15 0.0674(10) 0.0556(9) 0.0427(8) -0.0092(7) -0.0190(7) -0.0208(7)
C16 0.0475(8) 0.0480(8) 0.0392(7) -0.0002(6) -0.0178(6) -0.0135(6)
S17 0.0425(2) 0.0747(3) 0.0408(2) -0.00877(17) -0.01323(15) -0.02466(18)
C18 0.0449(7) 0.0425(7) 0.0322(6) -0.0101(6) -0.0121(5) -0.0082(5)
N19 0.0446(6) 0.0428(6) 0.0363(6) -0.0063(5) -0.0141(5) -0.0107(5)
C20 0.0489(8) 0.0414(7) 0.0375(7) -0.0085(6) -0.0175(6) -0.0074(6)
C21 0.0612(9) 0.0549(9) 0.0408(7) -0.0082(7) -0.0203(7) -0.0171(6)
C22 0.0601(9) 0.0595(9) 0.0414(8) -0.0038(7) -0.0101(7) -0.0229(7)
C23 0.0447(8) 0.0588(9) 0.0410(7) -0.0052(7) -0.0101(6) -0.0163(7)
C24 0.0519(9) 0.0654(10) 0.0573(9) -0.0046(7) -0.0252(7) -0.0174(8)

loop_
_atom_type_symbol
_atom_type_description
_atom_type_scat_dispersion_real
_atom_type_scat_dispersion_imag
_atom_type_scat_source
C C 0.0033 0.0016 'International Tables Vol C Tables 4.2.6.8 and 6.1.1.4'
H H 0 0 'International Tables Vol C Tables 4.2.6.8 and 6.1.1.4'
N N 0.0061 0.0033 'International Tables Vol C Tables 4.2.6.8 and 6.1.1.4'
S S 0.1246 0.1234 'International Tables Vol C Tables 4.2.6.8 and 6.1.1.4'

loop_
_geom_angle_atom_site_label_1
_geom_angle_atom_site_label_2
_geom_angle_atom_site_label_3
_geom_angle_site_symmetry_1
_geom_angle_site_symmetry_3
_geom_angle
_geom_angle_publ_flag
C2 N1 C6 . . 117.66(13) ?
N1 C2 C3 . . 123.54(14) ?
N1 C2 S8 . . 120.02(11) ?
C3 C2 S8 . . 116.44(12) ?
C4 C3 C2 . . 118.04(17) ?
C4 C3 H3 . . 121 ?
C2 C3 H3 . . 121 ?
C5 C4 C3 . . 119.36(17) ?
C5 C4 H4 . . 120.3 ?
C3 C4 H4 . . 120.3 ?
C4 C5 C6 . . 119.61(16) ?
C4 C5 H5 . . 120.2 ?
C6 C5 H5 . . 120.2 ?
N1 C6 C5 . . 121.80(15) ?
N1 C6 C7 . . 116.38(15) ?
C5 C6 C7 . . 121.81(15) ?
C6 C7 H7A . . 109.5 ?
C6 C7 H7B . . 109.5 ?
H7A C7 H7B . . 109.5 ?
C6 C7 H7C . . 109.5 ?
H7A C7 H7C . . 109.5 ?
H7B C7 H7C . . 109.5 ?
C6 C7 H7D . . 109.5 ?
H7A C7 H7D . . 141.1 ?
H7B C7 H7D . . 56.3 ?
H7C C7 H7D . . 56.3 ?
C6 C7 H7E . . 109.5 ?
H7A C7 H7E . . 56.3 ?
H7B C7 H7E . . 141.1 ?
H7C C7 H7E . . 56.3 ?
H7D C7 H7E . . 109.5 ?
C6 C7 H7F . . 109.5 ?
H7A C7 H7F . . 56.3 ?
H7B C7 H7F . . 56.3 ?
H7C C7 H7F . . 141.1 ?
H7D C7 H7F . . 109.5 ?
H7E C7 H7F . . 109.5 ?
C2 S8 C9 . . 100.32(7) ?
C10 C9 S8 . . 111.36(9) ?
C10 C9 H9A . . 109.4 ?
S8 C9 H9A . . 109.4 ?
C10 C9 H9B . . 109.4 ?
S8 C9 H9B . . 109.4 ?
H9A C9 H9B . . 108 ?
N11 C10 C15 . . 122.38(13) ?
N11 C10 C9 . . 118.17(12) ?
C15 C10 C9 . . 119.45(12) ?
C10 N11 C12 . . 118.42(12) ?
N11 C12 C13 . . 122.69(12) ?
N11 C12 C16 . . 115.89(12) ?
C13 C12 C16 . . 121.42(12) ?
C12 C13 C14 . . 118.40(14) ?
C12 C13 H13 . . 120.8 ?
C14 C13 H13 . . 120.8 ?
C15 C14 C13 . . 119.51(14) ?
C15 C14 H14 . . 120.2 ?
C13 C14 H14 . . 120.2 ?
C14 C15 C10 . . 118.59(13) ?
C14 C15 H15 . . 120.7 ?
C10 C15 H15 . . 120.7 ?
C12 C16 S17 . . 109.25(9) ?
C12 C16 H16A . . 109.8 ?
S17 C16 H16A . . 109.8 ?
C12 C16 H16B . . 109.8 ?
S17 C16 H16B . . 109.8 ?
H16A C16 H16B . . 108.3 ?
C18 S17 C16 . . 101.30(6) ?
N19 C18 C23 . . 123.83(12) ?
N19 C18 S17 . . 118.93(10) ?
C23 C18 S17 . . 117.25(11) ?
C18 N19 C20 . . 117.52(12) ?
N19 C20 C21 . . 122.44(14) ?
N19 C20 C24 . . 116.02(13) ?
C21 C20 C24 . . 121.54(13) ?
C20 C21 C22 . . 118.90(13) ?
C20 C21 H21 . . 120.5 ?
C22 C21 H21 . . 120.5 ?
C23 C22 C21 . . 119.56(14) ?
C23 C22 H22 . . 120.2 ?
C21 C22 H22 . . 120.2 ?
C22 C23 C18 . . 117.74(14) ?
C22 C23 H23 . . 121.1 ?
C18 C23 H23 . . 121.1 ?
C20 C24 H24A . . 109.5 ?
C20 C24 H24B . . 109.5 ?
H24A C24 H24B . . 109.5 ?
C20 C24 H24C . . 109.5 ?
H24A C24 H24C . . 109.5 ?
H24B C24 H24C . . 109.5 ?
C20 C24 H24D . . 109.5 ?
H24A C24 H24D . . 141.1 ?
H24B C24 H24D . . 56.3 ?
H24C C24 H24D . . 56.3 ?
C20 C24 H24E . . 109.5 ?
H24A C24 H24E . . 56.3 ?
H24B C24 H24E . . 141.1 ?
H24C C24 H24E . . 56.3 ?
H24D C24 H24E . . 109.5 ?
C20 C24 H24F . . 109.5 ?
H24A C24 H24F . . 56.3 ?
H24B C24 H24F . . 56.3 ?
H24C C24 H24F . . 141.1 ?
H24D C24 H24F . . 109.5 ?
H24E C24 H24F . . 109.5 ?

loop_
_geom_bond_atom_site_label_1
_geom_bond_atom_site_label_2
_geom_bond_site_symmetry_2
_geom_bond_distance
_geom_bond_publ_flag
N1 C2 . 1.3317(18) ?
N1 C6 . 1.3455(19) ?
C2 C3 . 1.385(2) ?
C2 S8 . 1.7680(10) ?
C3 C4 . 1.371(3) ?
C3 H3 . 0.93 ?
C4 C5 . 1.367(3) ?
C4 H4 . 0.93 ?
C5 C6 . 1.383(3) ?
C5 H5 . 0.93 ?
C6 C7 . 1.497(2) ?
C7 H7A . 0.96 ?
C7 H7B . 0.96 ?
C7 H7C . 0.96 ?
C7 H7D . 0.96 ?
C7 H7E . 0.96 ?
C7 H7F . 0.96 ?
S8 C9 . 1.7970(10) ?
C9 C10 . 1.4959(19) ?
C9 H9A . 0.97 ?
C9 H9B . 0.97 ?
C10 N11 . 1.3307(17) ?
C10 C15 . 1.389(2) ?
N11 C12 . 1.3404(17) ?
C12 C13 . 1.375(2) ?
C12 C16 . 1.5026(18) ?
C13 C14 . 1.384(2) ?
C13 H13 . 0.93 ?
C14 C15 . 1.370(2) ?
C14 H14 . 0.93 ?
C15 H15 . 0.93 ?
C16 S17 . 1.8090(10) ?
C16 H16A . 0.97 ?
C16 H16B . 0.97 ?
S17 C18 . 1.7650(10) ?
C18 N19 . 1.3294(18) ?
C18 C23 . 1.389(2) ?
N19 C20 . 1.3465(17) ?
C20 C21 . 1.380(2) ?
C20 C24 . 1.498(2) ?
C21 C22 . 1.381(2) ?
C21 H21 . 0.93 ?
C22 C23 . 1.373(2) ?
C22 H22 . 0.93 ?
C23 H23 . 0.93 ?
C24 H24A . 0.96 ?
C24 H24B . 0.96 ?
C24 H24C . 0.96 ?
C24 H24D . 0.96 ?
C24 H24E . 0.96 ?
C24 H24F . 0.96 ?

loop_
_geom_torsion_atom_site_label_1
_geom_torsion_atom_site_label_2
_geom_torsion_atom_site_label_3
_geom_torsion_atom_site_label_4
_geom_torsion_site_symmetry_1
_geom_torsion_site_symmetry_2
_geom_torsion_site_symmetry_3
_geom_torsion_site_symmetry_4
_geom_torsion
_geom_torsion_publ_flag
C6 N1 C2 C3 . . . . 0.3(2) ?
C6 N1 C2 S8 . . . . 179.54(10) ?
N1 C2 C3 C4 . . . . -0.4(3) ?
S8 C2 C3 C4 . . . . -179.59(14) ?
C2 C3 C4 C5 . . . . -0.1(3) ?
C3 C4 C5 C6 . . . . 0.6(3) ?
C2 N1 C6 C5 . . . . 0.2(2) ?
C2 N1 C6 C7 . . . . -178.87(13) ?
C4 C5 C6 N1 . . . . -0.6(3) ?
C4 C5 C6 C7 . . . . 178.35(17) ?
N1 C2 S8 C9 . . . . 15.15(13) ?
C3 C2 S8 C9 . . . . -165.59(13) ?
C2 S8 C9 C10 . . . . 175.90(10) ?
S8 C9 C10 N11 . . . . -13.66(17) ?
S8 C9 C10 C15 . . . . 167.31(12) ?
C15 C10 N11 C12 . . . . -0.7(2) ?
C9 C10 N11 C12 . . . . -179.68(12) ?
C10 N11 C12 C13 . . . . 0.2(2) ?
C10 N11 C12 C16 . . . . 179.55(12) ?
N11 C12 C13 C14 . . . . 0.8(2) ?
C16 C12 C13 C14 . . . . -178.51(15) ?
C12 C13 C14 C15 . . . . -1.3(3) ?
C13 C14 C15 C10 . . . . 0.9(3) ?
N11 C10 C15 C14 . . . . 0.1(2) ?
C9 C10 C15 C14 . . . . 179.08(15) ?
N11 C12 C16 S17 . . . . 67.25(14) ?
C13 C12 C16 S17 . . . . -113.44(14) ?
C12 C16 S17 C18 . . . . -172.70(10) ?
C16 S17 C18 N19 . . . . -4.75(12) ?
C16 S17 C18 C23 . . . . 174.99(11) ?
C23 C18 N19 C20 . . . . -1.1(2) ?
S17 C18 N19 C20 . . . . 178.66(10) ?
C18 N19 C20 C21 . . . . 1.4(2) ?
C18 N19 C20 C24 . . . . -177.77(12) ?
N19 C20 C21 C22 . . . . -0.9(2) ?
C24 C20 C21 C22 . . . . 178.25(14) ?
C20 C21 C22 C23 . . . . 0.0(2) ?
C21 C22 C23 C18 . . . . 0.4(2) ?
N19 C18 C23 C22 . . . . 0.2(2) ?
S17 C18 C23 C22 . . . . -179.53(12) ?
